data_4303879
loop_
_publ_author_name
'F. Albert Cotton'
'Carlos A. Murillo'
'Qinliang Zhao'

_publ_section_title
;
Influence of Bonding Mode of the Linkers in the Electronic Communication of
Molecular Pairs Having Dimolybdenum Units Linked by Pseudohalides
;
_journal_name_full 'Inorganic Chemistry'
_journal_page_first 11755
_journal_page_last 11766
_journal_paper_doi 10.1021/ic901826y
_journal_volume 48
_journal_year 2009
_chemical_formula_moiety C64H60Mo4N12O8Se4,CH2Cl2
_chemical_formula_sum 'C65 H62 Cl2 Mo4 N12 O8 Se4'
_chemical_formula_weight 1909.77
_chemical_name_common '[Mo2(DAniF)2]2(SeCN)4'
_chemical_name_systematic
; 
 ? 
;
_space_group_IT_number 14
_symmetry_cell_setting monoclinic
_symmetry_space_group_name_Hall '-P 2yn'
_symmetry_space_group_name_H-M 'P 1 21/n 1'
_atom_sites_solution_hydrogens geom
_atom_sites_solution_primary direct
_atom_sites_solution_secondary difmap
_audit_creation_method SHELXL-97
_cell_angle_alpha 90.00
_cell_angle_beta 106.449(2)
_cell_angle_gamma 90.00
_cell_formula_units_Z 2
_cell_length_a 13.4137(16)
_cell_length_b 15.9914(19)
_cell_length_c 17.191(2)
_cell_measurement_reflns_used 7953
_cell_measurement_temperature 213(2)
_cell_measurement_theta_max 27.46
_cell_measurement_theta_min 2.13
_cell_volume 3536.6(7)
_computing_cell_refinement SAINT
_computing_data_collection SMART
_computing_data_reduction SAINT
_computing_molecular_graphics XP
_computing_publication_material CIFTAB
_computing_structure_refinement 'SHELXL-97 (Sheldrick, 1997)'
_computing_structure_solution 'SHELXS-97 (Sheldrick, 1990)'
_diffrn_ambient_temperature 213(2)
_diffrn_measured_fraction_theta_full 0.997
_diffrn_measured_fraction_theta_max 0.997
_diffrn_measurement_device_type 'BRUKER SMART 1000'
_diffrn_measurement_method \w-scans
_diffrn_radiation_monochromator graphite
_diffrn_radiation_source 'fine-focus sealed tube'
_diffrn_radiation_type MoK\a
_diffrn_radiation_wavelength 0.71073
_diffrn_reflns_av_R_equivalents 0.0355
_diffrn_reflns_av_sigmaI/netI 0.0411
_diffrn_reflns_limit_h_max 15
_diffrn_reflns_limit_h_min -15
_diffrn_reflns_limit_k_max 19
_diffrn_reflns_limit_k_min -19
_diffrn_reflns_limit_l_max 20
_diffrn_reflns_limit_l_min -16
_diffrn_reflns_number 17758
_diffrn_reflns_theta_full 25.00
_diffrn_reflns_theta_max 25.00
_diffrn_reflns_theta_min 2.13
_diffrn_standards_number 0
_exptl_absorpt_coefficient_mu 2.888
_exptl_absorpt_correction_T_max 0.7811
_exptl_absorpt_correction_T_min 0.5440
_exptl_absorpt_correction_type multi-scan
_exptl_absorpt_process_details SADABS
_exptl_crystal_colour red
_exptl_crystal_density_diffrn 1.793
_exptl_crystal_density_method 'not measured'
_exptl_crystal_description block
_exptl_crystal_F_000 1876
_exptl_crystal_size_max 0.24
_exptl_crystal_size_mid 0.11
_exptl_crystal_size_min 0.09
_refine_diff_density_max 1.973
_refine_diff_density_min -0.739
_refine_diff_density_rms 0.128
_refine_ls_extinction_method none
_refine_ls_goodness_of_fit_ref 1.103
_refine_ls_hydrogen_treatment noref
_refine_ls_matrix_type full
_refine_ls_number_parameters 433
_refine_ls_number_reflns 6193
_refine_ls_number_restraints 1
_refine_ls_restrained_S_all 1.103
_refine_ls_R_factor_all 0.0606
_refine_ls_R_factor_gt 0.0386
_refine_ls_shift/su_max 0.001
_refine_ls_shift/su_mean 0.000
_refine_ls_structure_factor_coef Fsqd
_refine_ls_weighting_details 'calc w=1/[\s^2^(Fo^2^)+(0.0647P)^2^+4.3159P] where P=(Fo^2^+2Fc^2^)/3'
_refine_ls_weighting_scheme calc
_refine_ls_wR_factor_gt 0.0989
_refine_ls_wR_factor_ref 0.1185
_reflns_number_gt 4774
_reflns_number_total 6193
_reflns_threshold_expression >2sigma(I)
_cod_data_source_file ic901826y_si_001_5.cif
_cod_data_source_block 4
_cod_original_cell_volume 3536.7(7)
_cod_database_code 4303879

loop_
_symmetry_equiv_pos_as_xyz
'x, y, z'
'-x+1/2, y+1/2, -z+1/2'
'-x, -y, -z'
'x-1/2, -y-1/2, z-1/2'

loop_
_atom_site_label
_atom_site_type_symbol
_atom_site_fract_x
_atom_site_fract_y
_atom_site_fract_z
_atom_site_U_iso_or_equiv
_atom_site_adp_type
_atom_site_occupancy
_atom_site_symmetry_multiplicity
_atom_site_calc_flag
_atom_site_refinement_flags
_atom_site_disorder_assembly
_atom_site_disorder_group
Mo1 Mo 0.01437(3) 0.69091(3) 0.51226(3) 0.02692(14) Uani 1 1 d . . .
Mo2 Mo 0.16257(3) 0.64661(3) 0.50927(3) 0.02599(14) Uani 1 1 d . . .
Se1 Se -0.13209(4) 0.64296(3) 0.37773(4) 0.03454(16) Uani 1 1 d . . .
Se2 Se 0.13883(4) 0.55633(3) 0.37424(3) 0.03358(16) Uani 1 1 d . . .
N11 N 0.0279(3) 0.7980(3) 0.4454(3) 0.0277(10) Uani 1 1 d . . .
N22 N 0.1878(3) 0.7514(3) 0.4431(3) 0.0290(10) Uani 1 1 d . . .
N3 N 0.0797(3) 0.7527(3) 0.6234(3) 0.0300(10) Uani 1 1 d . . .
N4 N 0.2374(3) 0.7076(3) 0.6184(3) 0.0279(10) Uani 1 1 d . . .
N1 N 0.1711(3) 0.5285(3) 0.5721(3) 0.0317(10) Uani 1 1 d . . .
N2 N -0.0424(3) 0.5927(3) 0.5740(3) 0.0322(10) Uani 1 1 d . . .
C1 C -0.1578(4) 0.5379(3) 0.4076(3) 0.0277(12) Uani 1 1 d . . .
C2 C 0.0797(4) 0.4644(3) 0.4045(3) 0.0294(12) Uani 1 1 d . . .
C10 C 0.1137(4) 0.8088(3) 0.4229(3) 0.0297(12) Uani 1 1 d . . .
H10A H 0.1219 0.8564 0.3931 0.036 Uiso 1 1 calc R . .
C11 C -0.0555(4) 0.8576(3) 0.4190(3) 0.0277(12) Uani 1 1 d . . .
C12 C -0.1159(5) 0.8586(4) 0.3397(4) 0.0438(15) Uani 1 1 d . . .
H12A H -0.0992 0.8235 0.3013 0.053 Uiso 1 1 calc R . .
C13 C -0.2013(5) 0.9112(4) 0.3161(4) 0.0524(18) Uani 1 1 d . . .
H13A H -0.2415 0.9122 0.2616 0.063 Uiso 1 1 calc R . .
C14 C -0.2274(4) 0.9614(4) 0.3711(4) 0.0433(15) Uani 1 1 d . . .
C15 C -0.1653(5) 0.9631(4) 0.4497(4) 0.0513(17) Uani 1 1 d . . .
H15A H -0.1811 0.9994 0.4875 0.062 Uiso 1 1 calc R . .
C16 C -0.0797(5) 0.9115(4) 0.4731(4) 0.0437(15) Uani 1 1 d . . .
H16 H -0.0372 0.9132 0.5270 0.052 Uiso 1 1 calc R . .
C17 C -0.4020(5) 0.9868(5) 0.2962(5) 0.069(2) Uani 1 1 d . . .
H17A H -0.4567 1.0279 0.2909 0.103 Uiso 1 1 calc R . .
H17B H -0.4243 0.9337 0.3128 0.103 Uiso 1 1 calc R . .
H17C H -0.3872 0.9801 0.2445 0.103 Uiso 1 1 calc R . .
C21 C 0.2883(4) 0.7719(3) 0.4362(3) 0.0307(12) Uani 1 1 d . . .
C22 C 0.3401(5) 0.7217(4) 0.3959(5) 0.0542(18) Uani 1 1 d . . .
H22 H 0.3062 0.6748 0.3673 0.065 Uiso 1 1 calc R . .
C23 C 0.4426(6) 0.7389(5) 0.3967(5) 0.066(2) Uani 1 1 d . . .
H23A H 0.4768 0.7034 0.3690 0.079 Uiso 1 1 calc R . .
C24 C 0.4925(5) 0.8056(4) 0.4364(5) 0.0492(17) Uani 1 1 d . . .
C25 C 0.4409(5) 0.8583(4) 0.4758(5) 0.0547(18) Uani 1 1 d . . .
H25A H 0.4744 0.9063 0.5023 0.066 Uiso 1 1 calc R . .
C26 C 0.3414(5) 0.8406(4) 0.4765(4) 0.0462(16) Uani 1 1 d . . .
H26A H 0.3082 0.8761 0.5051 0.055 Uiso 1 1 calc R . .
C27 C 0.6541(6) 0.7689(5) 0.4166(7) 0.100(4) Uani 1 1 d . . .
H27A H 0.7173 0.7957 0.4125 0.150 Uiso 1 1 calc R . .
H27B H 0.6161 0.7468 0.3640 0.150 Uiso 1 1 calc R . .
H27C H 0.6718 0.7235 0.4556 0.150 Uiso 1 1 calc R . .
C30 C 0.1814(4) 0.7509(3) 0.6553(3) 0.0310(12) Uani 1 1 d . . .
H30A H 0.2130 0.7800 0.7035 0.037 Uiso 1 1 calc R . .
C31 C 0.0151(4) 0.8066(3) 0.6548(3) 0.0334(13) Uani 1 1 d . . .
C32 C -0.0887(5) 0.7873(4) 0.6399(4) 0.0462(16) Uani 1 1 d . . .
H32A H -0.1118 0.7340 0.6192 0.055 Uiso 1 1 calc R . .
C33 C -0.1597(5) 0.8429(4) 0.6541(5) 0.0542(18) Uani 1 1 d . . .
H33A H -0.2304 0.8284 0.6415 0.065 Uiso 1 1 calc R . .
C34 C -0.1266(5) 0.9198(4) 0.6868(5) 0.0521(18) Uani 1 1 d . . .
C35 C -0.0220(5) 0.9399(4) 0.7057(4) 0.0536(18) Uani 1 1 d . . .
H35A H 0.0012 0.9918 0.7297 0.064 Uiso 1 1 calc R . .
C36 C 0.0482(5) 0.8846(4) 0.6896(4) 0.0420(15) Uani 1 1 d . . .
H36A H 0.1188 0.8993 0.7020 0.050 Uiso 1 1 calc R . .
C37 C -0.2997(6) 0.9676(5) 0.6658(6) 0.077(3) Uani 1 1 d . . .
H37A H -0.3376 1.0181 0.6705 0.116 Uiso 1 1 calc R . .
H37B H -0.3210 0.9227 0.6955 0.116 Uiso 1 1 calc R . .
H37C H -0.3145 0.9522 0.6091 0.116 Uiso 1 1 calc R . .
C41 C 0.3484(4) 0.7110(3) 0.6464(3) 0.0283(11) Uani 1 1 d . . .
C42 C 0.4059(4) 0.6419(4) 0.6386(4) 0.0391(14) Uani 1 1 d . . .
H42A H 0.3714 0.5922 0.6172 0.047 Uiso 1 1 calc R . .
C43 C 0.5134(5) 0.6439(4) 0.6614(4) 0.0465(16) Uani 1 1 d . . .
H43A H 0.5513 0.5962 0.6549 0.056 Uiso 1 1 calc R . .
C44 C 0.5648(4) 0.7159(4) 0.6937(4) 0.0444(15) Uani 1 1 d . . .
C45 C 0.5068(5) 0.7857(4) 0.7026(4) 0.0461(15) Uani 1 1 d . . .
H45A H 0.5413 0.8345 0.7265 0.055 Uiso 1 1 calc R . .
C46 C 0.4009(4) 0.7843(4) 0.6772(4) 0.0396(14) Uani 1 1 d . . .
H46A H 0.3631 0.8331 0.6806 0.048 Uiso 1 1 calc R . .
C47 C 0.7317(5) 0.6567(5) 0.7090(7) 0.086(3) Uani 1 1 d . . .
H47A H 0.8046 0.6699 0.7322 0.129 Uiso 1 1 calc R . .
H47B H 0.7185 0.6447 0.6516 0.129 Uiso 1 1 calc R . .
H47C H 0.7139 0.6081 0.7362 0.129 Uiso 1 1 calc R . .
O1 O -0.3125(4) 1.0137(3) 0.3544(4) 0.0754(17) Uani 1 1 d . . .
O2 O 0.5928(4) 0.8270(3) 0.4420(4) 0.0779(17) Uani 1 1 d . . .
O3 O -0.1914(4) 0.9821(3) 0.6984(4) 0.0785(17) Uani 1 1 d . . .
O4 O 0.6701(3) 0.7258(3) 0.7191(3) 0.0640(14) Uani 1 1 d . . .
Cl1 Cl 0.5865(3) 0.5424(2) 0.4829(3) 0.1432(13) Uani 1 1 d D . .
C1S C 0.5460(15) 0.4592(9) 0.5346(11) 0.093(6) Uani 0.50 1 d PD . .
H1S1 H 0.5777 0.4163 0.5085 0.112 Uiso 0.50 1 calc PR . .
H1S2 H 0.5887 0.4778 0.5880 0.112 Uiso 0.50 1 calc PR . .

loop_
_atom_site_aniso_label
_atom_site_aniso_U_11
_atom_site_aniso_U_22
_atom_site_aniso_U_33
_atom_site_aniso_U_23
_atom_site_aniso_U_13
_atom_site_aniso_U_12
Mo1 0.0178(2) 0.0236(2) 0.0389(3) -0.0012(2) 0.00730(19) -0.00239(17)
Mo2 0.0183(2) 0.0224(2) 0.0360(3) -0.00132(19) 0.00570(19) -0.00123(17)
Se1 0.0283(3) 0.0289(3) 0.0411(3) 0.0054(2) 0.0013(2) -0.0034(2)
Se2 0.0335(3) 0.0314(3) 0.0372(3) -0.0011(2) 0.0122(2) -0.0079(2)
N11 0.020(2) 0.020(2) 0.041(3) 0.0017(18) 0.0037(19) -0.0007(17)
N22 0.019(2) 0.026(2) 0.043(3) 0.000(2) 0.0094(19) -0.0004(18)
N3 0.024(2) 0.028(2) 0.040(3) -0.007(2) 0.013(2) -0.0048(18)
N4 0.020(2) 0.027(2) 0.036(3) -0.0004(19) 0.0066(19) -0.0025(18)
N1 0.026(2) 0.026(2) 0.041(3) -0.003(2) 0.006(2) -0.0037(19)
N2 0.026(2) 0.031(2) 0.038(3) -0.001(2) 0.006(2) -0.003(2)
C1 0.016(3) 0.034(3) 0.031(3) -0.002(2) 0.004(2) 0.004(2)
C2 0.020(3) 0.033(3) 0.033(3) -0.003(2) 0.006(2) 0.001(2)
C10 0.025(3) 0.026(3) 0.038(3) -0.003(2) 0.008(2) -0.004(2)
C11 0.020(3) 0.019(3) 0.043(3) -0.001(2) 0.007(2) -0.003(2)
C12 0.045(4) 0.036(3) 0.044(4) -0.007(3) 0.003(3) 0.011(3)
C13 0.048(4) 0.043(4) 0.047(4) -0.002(3) -0.017(3) 0.010(3)
C14 0.025(3) 0.029(3) 0.067(4) -0.001(3) -0.001(3) 0.004(2)
C15 0.055(4) 0.041(4) 0.056(4) -0.005(3) 0.013(3) 0.019(3)
C16 0.038(3) 0.042(3) 0.046(4) -0.003(3) 0.003(3) 0.011(3)
C17 0.031(4) 0.054(5) 0.108(7) 0.019(4) 0.000(4) 0.008(3)
C21 0.019(3) 0.032(3) 0.040(3) 0.008(2) 0.007(2) 0.003(2)
C22 0.035(4) 0.050(4) 0.086(5) -0.024(4) 0.030(4) -0.013(3)
C23 0.045(4) 0.054(4) 0.114(7) -0.006(4) 0.047(4) 0.006(3)
C24 0.022(3) 0.045(4) 0.081(5) 0.016(3) 0.015(3) -0.005(3)
C25 0.034(4) 0.047(4) 0.086(5) -0.009(4) 0.021(4) -0.012(3)
C26 0.033(3) 0.042(4) 0.067(4) -0.009(3) 0.019(3) -0.005(3)
C27 0.049(5) 0.069(6) 0.200(11) 0.017(7) 0.065(6) 0.003(4)
C30 0.033(3) 0.029(3) 0.030(3) -0.003(2) 0.007(2) -0.007(2)
C31 0.031(3) 0.033(3) 0.039(3) 0.000(2) 0.014(3) -0.006(2)
C32 0.038(4) 0.038(3) 0.072(5) -0.014(3) 0.031(3) -0.012(3)
C33 0.036(4) 0.048(4) 0.089(5) -0.016(4) 0.034(4) -0.011(3)
C34 0.039(4) 0.048(4) 0.077(5) -0.020(3) 0.031(4) 0.002(3)
C35 0.048(4) 0.044(4) 0.071(5) -0.027(3) 0.020(4) -0.006(3)
C36 0.030(3) 0.041(3) 0.054(4) -0.013(3) 0.011(3) -0.004(3)
C37 0.045(5) 0.067(5) 0.126(8) -0.027(5) 0.035(5) 0.005(4)
C41 0.026(3) 0.028(3) 0.029(3) 0.004(2) 0.005(2) 0.000(2)
C42 0.027(3) 0.035(3) 0.051(4) -0.001(3) 0.006(3) -0.001(2)
C43 0.034(3) 0.039(4) 0.068(4) 0.006(3) 0.017(3) 0.009(3)
C44 0.021(3) 0.056(4) 0.052(4) 0.010(3) 0.003(3) -0.005(3)
C45 0.036(3) 0.043(4) 0.056(4) -0.007(3) 0.007(3) -0.014(3)
C46 0.031(3) 0.034(3) 0.052(4) -0.002(3) 0.008(3) -0.002(3)
C47 0.024(4) 0.071(5) 0.161(9) 0.045(6) 0.021(5) 0.005(4)
O1 0.044(3) 0.053(3) 0.107(4) -0.010(3) -0.014(3) 0.029(2)
O2 0.032(3) 0.061(3) 0.150(6) 0.007(3) 0.040(3) -0.004(2)
O3 0.042(3) 0.067(3) 0.134(5) -0.039(3) 0.037(3) 0.000(2)
O4 0.022(2) 0.070(3) 0.093(4) 0.010(3) 0.005(2) -0.007(2)
Cl1 0.145(3) 0.111(2) 0.186(4) -0.036(2) 0.067(3) 0.016(2)
C1S 0.119(17) 0.078(13) 0.086(13) 0.015(10) 0.037(12) 0.039(12)

loop_
_atom_type_symbol
_atom_type_description
_atom_type_scat_dispersion_real
_atom_type_scat_dispersion_imag
_atom_type_scat_source
C C 0.0033 0.0016 'International Tables Vol C Tables 4.2.6.8 and 6.1.1.4'
H H 0.0000 0.0000 'International Tables Vol C Tables 4.2.6.8 and 6.1.1.4'
N N 0.0061 0.0033 'International Tables Vol C Tables 4.2.6.8 and 6.1.1.4'
O O 0.0106 0.0060 'International Tables Vol C Tables 4.2.6.8 and 6.1.1.4'
Se Se -0.0929 2.2259 'International Tables Vol C Tables 4.2.6.8 and 6.1.1.4'
Mo Mo -1.6832 0.6857 'International Tables Vol C Tables 4.2.6.8 and 6.1.1.4'
Cl Cl 0.1484 0.1585 'International Tables Vol C Tables 4.2.6.8 and 6.1.1.4'

loop_
_geom_angle_atom_site_label_1
_geom_angle_atom_site_label_2
_geom_angle_atom_site_label_3
_geom_angle
_geom_angle_site_symmetry_1
_geom_angle_site_symmetry_3
_geom_angle_publ_flag
N11 Mo1 N3 92.04(17) . . ?
N11 Mo1 Mo2 91.86(11) . . ?
N3 Mo1 Mo2 91.53(12) . . ?
N11 Mo1 N2 164.39(16) . . ?
N3 Mo1 N2 90.55(17) . . ?
Mo2 Mo1 N2 103.46(12) . . ?
N11 Mo1 Se1 85.23(12) . . ?
N3 Mo1 Se1 158.18(12) . . ?
Mo2 Mo1 Se1 110.18(3) . . ?
N2 Mo1 Se1 86.65(12) . . ?
N4 Mo2 N22 90.22(17) . . ?
N4 Mo2 Mo1 92.15(12) . . ?
N22 Mo2 Mo1 92.44(11) . . ?
N4 Mo2 N1 90.87(16) . . ?
N22 Mo2 N1 166.11(16) . . ?
Mo1 Mo2 N1 101.35(12) . . ?
N4 Mo2 Se2 159.22(12) . . ?
N22 Mo2 Se2 87.61(12) . . ?
Mo1 Mo2 Se2 108.59(2) . . ?
N1 Mo2 Se2 86.47(12) . . ?
C1 Se1 Mo1 99.87(16) . . ?
C2 Se2 Mo2 98.23(17) . . ?
C10 N11 C11 118.7(4) . . ?
C10 N11 Mo1 118.9(3) . . ?
C11 N11 Mo1 122.2(3) . . ?
C10 N22 C21 118.4(4) . . ?
C10 N22 Mo2 118.0(3) . . ?
C21 N22 Mo2 121.9(3) . . ?
C30 N3 C31 121.5(4) . . ?
C30 N3 Mo1 118.8(3) . . ?
C31 N3 Mo1 118.9(3) . . ?
C30 N4 C41 120.1(4) . . ?
C30 N4 Mo2 118.9(4) . . ?
C41 N4 Mo2 120.5(3) . . ?
C1 N1 Mo2 165.8(4) 3_566 . ?
C2 N2 Mo1 169.7(4) 3_566 . ?
N1 C1 Se1 178.0(5) 3_566 . ?
N2 C2 Se2 177.8(5) 3_566 . ?
N22 C10 N11 118.7(5) . . ?
N22 C10 H10A 120.6 . . ?
N11 C10 H10A 120.6 . . ?
C16 C11 C12 118.7(5) . . ?
C16 C11 N11 120.8(5) . . ?
C12 C11 N11 120.5(5) . . ?
C11 C12 C13 120.2(6) . . ?
C11 C12 H12A 119.9 . . ?
C13 C12 H12A 119.9 . . ?
C14 C13 C12 120.7(6) . . ?
C14 C13 H13A 119.7 . . ?
C12 C13 H13A 119.7 . . ?
C13 C14 C15 119.4(6) . . ?
C13 C14 O1 125.2(6) . . ?
C15 C14 O1 115.4(6) . . ?
C14 C15 C16 120.0(6) . . ?
C14 C15 H15A 120.0 . . ?
C16 C15 H15A 120.0 . . ?
C11 C16 C15 120.9(6) . . ?
C11 C16 H16 119.5 . . ?
C15 C16 H16 119.5 . . ?
O1 C17 H17A 109.5 . . ?
O1 C17 H17B 109.5 . . ?
H17A C17 H17B 109.5 . . ?
O1 C17 H17C 109.5 . . ?
H17A C17 H17C 109.5 . . ?
H17B C17 H17C 109.5 . . ?
C22 C21 C26 117.1(5) . . ?
C22 C21 N22 122.3(5) . . ?
C26 C21 N22 120.4(5) . . ?
C21 C22 C23 121.1(6) . . ?
C21 C22 H22 119.4 . . ?
C23 C22 H22 119.4 . . ?
C24 C23 C22 120.7(6) . . ?
C24 C23 H23A 119.7 . . ?
C22 C23 H23A 119.7 . . ?
C23 C24 O2 125.1(6) . . ?
C23 C24 C25 119.2(6) . . ?
O2 C24 C25 115.7(6) . . ?
C26 C25 C24 120.2(6) . . ?
C26 C25 H25A 119.9 . . ?
C24 C25 H25A 119.9 . . ?
C25 C26 C21 121.6(6) . . ?
C25 C26 H26A 119.2 . . ?
C21 C26 H26A 119.2 . . ?
O2 C27 H27A 109.5 . . ?
O2 C27 H27B 109.5 . . ?
H27A C27 H27B 109.5 . . ?
O2 C27 H27C 109.5 . . ?
H27A C27 H27C 109.5 . . ?
H27B C27 H27C 109.5 . . ?
N4 C30 N3 118.6(5) . . ?
N4 C30 H30A 120.7 . . ?
N3 C30 H30A 120.7 . . ?
C32 C31 C36 117.5(5) . . ?
C32 C31 N3 118.9(5) . . ?
C36 C31 N3 123.0(5) . . ?
C33 C32 C31 122.4(6) . . ?
C33 C32 H32A 118.8 . . ?
C31 C32 H32A 118.8 . . ?
C34 C33 C32 119.5(6) . . ?
C34 C33 H33A 120.2 . . ?
C32 C33 H33A 120.2 . . ?
C33 C34 O3 124.4(6) . . ?
C33 C34 C35 119.5(6) . . ?
O3 C34 C35 116.0(6) . . ?
C36 C35 C34 120.6(6) . . ?
C36 C35 H35A 119.7 . . ?
C34 C35 H35A 119.7 . . ?
C35 C36 C31 120.4(6) . . ?
C35 C36 H36A 119.8 . . ?
C31 C36 H36A 119.8 . . ?
O3 C37 H37A 109.5 . . ?
O3 C37 H37B 109.5 . . ?
H37A C37 H37B 109.5 . . ?
O3 C37 H37C 109.5 . . ?
H37A C37 H37C 109.5 . . ?
H37B C37 H37C 109.5 . . ?
C42 C41 C46 118.4(5) . . ?
C42 C41 N4 119.7(5) . . ?
C46 C41 N4 121.8(5) . . ?
C41 C42 C43 121.5(5) . . ?
C41 C42 H42A 119.3 . . ?
C43 C42 H42A 119.3 . . ?
C44 C43 C42 119.8(6) . . ?
C44 C43 H43A 120.1 . . ?
C42 C43 H43A 120.1 . . ?
O4 C44 C43 125.6(6) . . ?
O4 C44 C45 115.5(6) . . ?
C43 C44 C45 118.9(5) . . ?
C46 C45 C44 121.0(6) . . ?
C46 C45 H45A 119.5 . . ?
C44 C45 H45A 119.5 . . ?
C45 C46 C41 120.3(6) . . ?
C45 C46 H46A 119.9 . . ?
C41 C46 H46A 119.9 . . ?
O4 C47 H47A 109.5 . . ?
O4 C47 H47B 109.5 . . ?
H47A C47 H47B 109.5 . . ?
O4 C47 H47C 109.5 . . ?
H47A C47 H47C 109.5 . . ?
H47B C47 H47C 109.5 . . ?
C14 O1 C17 117.1(5) . . ?
C24 O2 C27 118.0(6) . . ?
C34 O3 C37 116.3(6) . . ?
C44 O4 C47 117.1(6) . . ?
Cl1 C1S C1S 57.2(9) 3_666 3_666 ?
Cl1 C1S H1S1 118.0 3_666 . ?
C1S C1S H1S1 118.0 3_666 . ?
Cl1 C1S H1S2 118.0 3_666 . ?
C1S C1S H1S2 118.0 3_666 . ?
H1S1 C1S H1S2 115.2 . . ?

loop_
_geom_bond_atom_site_label_1
_geom_bond_atom_site_label_2
_geom_bond_distance
_geom_bond_site_symmetry_2
_geom_bond_publ_flag
Mo1 N11 2.098(4) . ?
Mo1 N3 2.109(4) . ?
Mo1 Mo2 2.1246(6) . ?
Mo1 N2 2.152(5) . ?
Mo1 Se1 2.6877(7) . ?
Mo2 N4 2.100(4) . ?
Mo2 N22 2.106(4) . ?
Mo2 N1 2.162(5) . ?
Mo2 Se2 2.6750(8) . ?
Se1 C1 1.819(6) . ?
Se2 C2 1.815(6) . ?
N11 C10 1.327(7) . ?
N11 C11 1.442(6) . ?
N22 C10 1.326(7) . ?
N22 C21 1.424(6) . ?
N3 C30 1.318(7) . ?
N3 C31 1.432(7) . ?
N4 C30 1.311(7) . ?
N4 C41 1.430(6) . ?
N1 C1 1.147(7) 3_566 ?
N2 C2 1.152(7) 3_566 ?
C1 N1 1.147(7) 3_566 ?
C2 N2 1.152(7) 3_566 ?
C10 H10A 0.9400 . ?
C11 C16 1.373(8) . ?
C11 C12 1.374(8) . ?
C12 C13 1.386(8) . ?
C12 H12A 0.9400 . ?
C13 C14 1.359(9) . ?
C13 H13A 0.9400 . ?
C14 C15 1.373(9) . ?
C14 O1 1.378(7) . ?
C15 C16 1.379(8) . ?
C15 H15A 0.9400 . ?
C16 H16 0.9400 . ?
C17 O1 1.395(9) . ?
C17 H17A 0.9700 . ?
C17 H17B 0.9700 . ?
C17 H17C 0.9700 . ?
C21 C22 1.371(8) . ?
C21 C26 1.385(8) . ?
C22 C23 1.398(9) . ?
C22 H22 0.9400 . ?
C23 C24 1.339(10) . ?
C23 H23A 0.9400 . ?
C24 O2 1.366(7) . ?
C24 C25 1.382(9) . ?
C25 C26 1.368(8) . ?
C25 H25A 0.9400 . ?
C26 H26A 0.9400 . ?
C27 O2 1.391(9) . ?
C27 H27A 0.9700 . ?
C27 H27B 0.9700 . ?
C27 H27C 0.9700 . ?
C30 H30A 0.9400 . ?
C31 C32 1.377(8) . ?
C31 C36 1.400(8) . ?
C32 C33 1.375(8) . ?
C32 H32A 0.9400 . ?
C33 C34 1.373(9) . ?
C33 H33A 0.9400 . ?
C34 O3 1.374(7) . ?
C34 C35 1.385(9) . ?
C35 C36 1.376(8) . ?
C35 H35A 0.9400 . ?
C36 H36A 0.9400 . ?
C37 O3 1.420(9) . ?
C37 H37A 0.9700 . ?
C37 H37B 0.9700 . ?
C37 H37C 0.9700 . ?
C41 C42 1.376(8) . ?
C41 C46 1.393(8) . ?
C42 C43 1.383(8) . ?
C42 H42A 0.9400 . ?
C43 C44 1.375(9) . ?
C43 H43A 0.9400 . ?
C44 O4 1.364(7) . ?
C44 C45 1.393(9) . ?
C45 C46 1.364(8) . ?
C45 H45A 0.9400 . ?
C46 H46A 0.9400 . ?
C47 O4 1.420(9) . ?
C47 H47A 0.9700 . ?
C47 H47B 0.9700 . ?
C47 H47C 0.9700 . ?
Cl1 C1S 1.717(19) 3_666 ?
C1S Cl1 1.717(19) 3_666 ?
C1S H1S1 0.9800 . ?
C1S H1S2 0.9800 . ?

loop_
_geom_torsion_atom_site_label_1
_geom_torsion_atom_site_label_2
_geom_torsion_atom_site_label_3
_geom_torsion_atom_site_label_4
_geom_torsion
_geom_torsion_site_symmetry_1
_geom_torsion_site_symmetry_2
_geom_torsion_site_symmetry_3
_geom_torsion_site_symmetry_4
_geom_torsion_publ_flag
N11 Mo1 Mo2 N4 90.89(17) . . . . ?
N3 Mo1 Mo2 N4 -1.20(16) . . . . ?
N2 Mo1 Mo2 N4 -92.13(17) . . . . ?
Se1 Mo1 Mo2 N4 176.50(12) . . . . ?
N11 Mo1 Mo2 N22 0.57(17) . . . . ?
N3 Mo1 Mo2 N22 -91.52(17) . . . . ?
N2 Mo1 Mo2 N22 177.55(17) . . . . ?
Se1 Mo1 Mo2 N22 86.18(12) . . . . ?
N11 Mo1 Mo2 N1 -177.79(17) . . . . ?
N3 Mo1 Mo2 N1 90.12(17) . . . . ?
N2 Mo1 Mo2 N1 -0.81(17) . . . . ?
Se1 Mo1 Mo2 N1 -92.18(12) . . . . ?
N11 Mo1 Mo2 Se2 -87.72(12) . . . . ?
N3 Mo1 Mo2 Se2 -179.81(12) . . . . ?
N2 Mo1 Mo2 Se2 89.26(12) . . . . ?
Se1 Mo1 Mo2 Se2 -2.11(3) . . . . ?
N11 Mo1 Se1 C1 173.58(19) . . . . ?
N3 Mo1 Se1 C1 -102.9(4) . . . . ?
Mo2 Mo1 Se1 C1 83.35(16) . . . . ?
N2 Mo1 Se1 C1 -19.8(2) . . . . ?
N4 Mo2 Se2 C2 110.7(4) . . . . ?
N22 Mo2 Se2 C2 -165.0(2) . . . . ?
Mo1 Mo2 Se2 C2 -73.26(17) . . . . ?
N1 Mo2 Se2 C2 27.5(2) . . . . ?
N3 Mo1 N11 C10 90.9(4) . . . . ?
Mo2 Mo1 N11 C10 -0.7(4) . . . . ?
N2 Mo1 N11 C10 -169.7(5) . . . . ?
Se1 Mo1 N11 C10 -110.8(4) . . . . ?
N3 Mo1 N11 C11 -92.9(4) . . . . ?
Mo2 Mo1 N11 C11 175.5(4) . . . . ?
N2 Mo1 N11 C11 6.5(9) . . . . ?
Se1 Mo1 N11 C11 65.4(4) . . . . ?
N4 Mo2 N22 C10 -92.8(4) . . . . ?
Mo1 Mo2 N22 C10 -0.7(4) . . . . ?
N1 Mo2 N22 C10 172.6(6) . . . . ?
Se2 Mo2 N22 C10 107.8(4) . . . . ?
N4 Mo2 N22 C21 72.2(4) . . . . ?
Mo1 Mo2 N22 C21 164.4(4) . . . . ?
N1 Mo2 N22 C21 -22.3(9) . . . . ?
Se2 Mo2 N22 C21 -87.1(4) . . . . ?
N11 Mo1 N3 C30 -89.3(4) . . . . ?
Mo2 Mo1 N3 C30 2.6(4) . . . . ?
N2 Mo1 N3 C30 106.1(4) . . . . ?
Se1 Mo1 N3 C30 -171.6(3) . . . . ?
N11 Mo1 N3 C31 80.3(4) . . . . ?
Mo2 Mo1 N3 C31 172.3(4) . . . . ?
N2 Mo1 N3 C31 -84.3(4) . . . . ?
Se1 Mo1 N3 C31 -1.9(6) . . . . ?
N22 Mo2 N4 C30 92.7(4) . . . . ?
Mo1 Mo2 N4 C30 0.3(4) . . . . ?
N1 Mo2 N4 C30 -101.1(4) . . . . ?
Se2 Mo2 N4 C30 176.6(3) . . . . ?
N22 Mo2 N4 C41 -79.2(4) . . . . ?
Mo1 Mo2 N4 C41 -171.6(4) . . . . ?
N1 Mo2 N4 C41 87.0(4) . . . . ?
Se2 Mo2 N4 C41 4.6(6) . . . . ?
N4 Mo2 N1 C1 153.2(18) . . . 3_566 ?
N22 Mo2 N1 C1 -112.3(17) . . . 3_566 ?
Mo1 Mo2 N1 C1 60.8(18) . . . 3_566 ?
Se2 Mo2 N1 C1 -47.4(18) . . . 3_566 ?
N11 Mo1 N2 C2 76(3) . . . 3_566 ?
N3 Mo1 N2 C2 175(2) . . . 3_566 ?
Mo2 Mo1 N2 C2 -93(2) . . . 3_566 ?
Se1 Mo1 N2 C2 17(2) . . . 3_566 ?
C21 N22 C10 N11 -165.3(5) . . . . ?
Mo2 N22 C10 N11 0.3(7) . . . . ?
C11 N11 C10 N22 -176.0(5) . . . . ?
Mo1 N11 C10 N22 0.3(7) . . . . ?
C10 N11 C11 C16 -110.3(6) . . . . ?
Mo1 N11 C11 C16 73.5(6) . . . . ?
C10 N11 C11 C12 73.2(7) . . . . ?
Mo1 N11 C11 C12 -103.0(5) . . . . ?
C16 C11 C12 C13 -2.1(9) . . . . ?
N11 C11 C12 C13 174.5(6) . . . . ?
C11 C12 C13 C14 -1.0(10) . . . . ?
C12 C13 C14 C15 3.5(10) . . . . ?
C12 C13 C14 O1 -177.7(6) . . . . ?
C13 C14 C15 C16 -2.8(10) . . . . ?
O1 C14 C15 C16 178.3(6) . . . . ?
C12 C11 C16 C15 2.8(9) . . . . ?
N11 C11 C16 C15 -173.8(6) . . . . ?
C14 C15 C16 C11 -0.4(10) . . . . ?
C10 N22 C21 C22 -129.1(6) . . . . ?
Mo2 N22 C21 C22 65.9(7) . . . . ?
C10 N22 C21 C26 56.5(7) . . . . ?
Mo2 N22 C21 C26 -108.5(5) . . . . ?
C26 C21 C22 C23 0.8(10) . . . . ?
N22 C21 C22 C23 -173.7(6) . . . . ?
C21 C22 C23 C24 -0.5(12) . . . . ?
C22 C23 C24 O2 178.8(7) . . . . ?
C22 C23 C24 C25 -1.1(12) . . . . ?
C23 C24 C25 C26 2.3(11) . . . . ?
O2 C24 C25 C26 -177.6(7) . . . . ?
C24 C25 C26 C21 -2.0(11) . . . . ?
C22 C21 C26 C25 0.5(10) . . . . ?
N22 C21 C26 C25 175.1(6) . . . . ?
C41 N4 C30 N3 173.6(5) . . . . ?
Mo2 N4 C30 N3 1.6(6) . . . . ?
C31 N3 C30 N4 -172.3(5) . . . . ?
Mo1 N3 C30 N4 -2.9(6) . . . . ?
C30 N3 C31 C32 -157.9(6) . . . . ?
Mo1 N3 C31 C32 32.7(7) . . . . ?
C30 N3 C31 C36 31.8(8) . . . . ?
Mo1 N3 C31 C36 -137.5(5) . . . . ?
C36 C31 C32 C33 3.4(10) . . . . ?
N3 C31 C32 C33 -167.4(6) . . . . ?
C31 C32 C33 C34 -2.2(11) . . . . ?
C32 C33 C34 O3 175.4(7) . . . . ?
C32 C33 C34 C35 -0.6(11) . . . . ?
C33 C34 C35 C36 2.1(12) . . . . ?
O3 C34 C35 C36 -174.3(7) . . . . ?
C34 C35 C36 C31 -0.9(11) . . . . ?
C32 C31 C36 C35 -1.8(9) . . . . ?
N3 C31 C36 C35 168.6(6) . . . . ?
C30 N4 C41 C42 148.1(5) . . . . ?
Mo2 N4 C41 C42 -40.1(6) . . . . ?
C30 N4 C41 C46 -36.0(7) . . . . ?
Mo2 N4 C41 C46 135.8(5) . . . . ?
C46 C41 C42 C43 0.8(9) . . . . ?
N4 C41 C42 C43 176.9(5) . . . . ?
C41 C42 C43 C44 0.8(10) . . . . ?
C42 C43 C44 O4 179.5(6) . . . . ?
C42 C43 C44 C45 0.0(10) . . . . ?
O4 C44 C45 C46 178.0(6) . . . . ?
C43 C44 C45 C46 -2.4(10) . . . . ?
C44 C45 C46 C41 4.1(10) . . . . ?
C42 C41 C46 C45 -3.2(9) . . . . ?
N4 C41 C46 C45 -179.2(5) . . . . ?
C13 C14 O1 C17 34.0(10) . . . . ?
C15 C14 O1 C17 -147.2(7) . . . . ?
C23 C24 O2 C27 -11.4(12) . . . . ?
C25 C24 O2 C27 168.4(8) . . . . ?
C33 C34 O3 C37 -7.2(12) . . . . ?
C35 C34 O3 C37 169.0(7) . . . . ?
C43 C44 O4 C47 2.1(10) . . . . ?
C45 C44 O4 C47 -178.4(7) . . . . ?
